data_4081599
loop_
_publ_author_name
'Thirumoorthi, Ramalingam'
'Chivers, Tristram'
'Gendy, Chris'
'Vargas-Baca, Ignacio'

_publ_section_title
;
 CH--NH Tautomerism in the Products of the Reactions of the Methanide
 [HC(PPh2NSiMe3)2]&#x2212;with Pnictogen and Tellurium Iodides
;
_journal_issue 19
_journal_name_full Organometallics
_journal_page_first 5360
_journal_paper_doi 10.1021/om400649c
_journal_volume 32
_journal_year 2013
_chemical_formula_moiety '2(C31 H39 I N2 P2 Sb1 Si2), 2(Sb F6), (C H2 Cl2)'
_chemical_formula_sum 'C63 H80 Cl2 F12 I2 N4 P4 Sb4 Si4'
_chemical_formula_weight 2169.25
_chemical_name_systematic
; 
 ? 
;
_space_group_IT_number 61
_symmetry_cell_setting orthorhombic
_symmetry_space_group_name_Hall '-P 2ac 2ab'
_symmetry_space_group_name_H-M 'P b c a'
_atom_sites_solution_hydrogens geom
_atom_sites_solution_primary direct
_atom_sites_solution_secondary difmap
_cell_angle_alpha 90.00
_cell_angle_beta 90.0000
_cell_angle_gamma 90.00
_cell_formula_units_Z 4
_cell_length_a 17.7360(4)
_cell_length_b 19.1750(5)
_cell_length_c 23.7080(4)
_cell_measurement_reflns_used 27895
_cell_measurement_temperature 173(2)
_cell_measurement_theta_max 27.6
_cell_measurement_theta_min 1.7
_cell_volume 8062.8(3)
_computing_cell_refinement 'DENZO (Otwinowski & Minor 1997)'
_computing_data_collection 'Collect (Nonius, 1999)'
_computing_data_reduction 'Scalepack (Otwinowski & Minor 1997)'
_computing_molecular_graphics 'ORTEP-3 for Windows (Farrugia, 1997)'
_computing_publication_material 'SHELXL97 (Sheldrick, 2008)'
_computing_structure_refinement 'SHELXL-97 (Sheldrick, 2008)'
_computing_structure_solution 'SHELXS-97 (Sheldrick, 2008)'
_diffrn_ambient_temperature 173(2)
_diffrn_measured_fraction_theta_full 0.989
_diffrn_measured_fraction_theta_max 0.989
_diffrn_measurement_device_type 'KappaCCD (Nonius, FR540C)'
_diffrn_measurement_method 'phi\omega scans'
_diffrn_radiation_monochromator 'horizonally mounted graphite crystal'
_diffrn_radiation_source 'Enraf Nonius FR590D, fine-focus sealed tube'
_diffrn_radiation_type MoK\a
_diffrn_radiation_wavelength 0.71073
_diffrn_reflns_av_R_equivalents 0.0781
_diffrn_reflns_av_sigmaI/netI 0.0612
_diffrn_reflns_limit_h_max 22
_diffrn_reflns_limit_h_min -22
_diffrn_reflns_limit_k_max 24
_diffrn_reflns_limit_k_min -24
_diffrn_reflns_limit_l_max 30
_diffrn_reflns_limit_l_min -29
_diffrn_reflns_number 26710
_diffrn_reflns_theta_full 27.00
_diffrn_reflns_theta_max 27.00
_diffrn_reflns_theta_min 2.29
_exptl_absorpt_coefficient_mu 2.364
_exptl_absorpt_correction_T_max 0.7332
_exptl_absorpt_correction_T_min 0.5895
_exptl_absorpt_correction_type integration
_exptl_absorpt_process_details 'SADABS (SHELXTL-NT v5.1, Bruker)'
_exptl_crystal_colour yellow
_exptl_crystal_density_diffrn 1.787
_exptl_crystal_density_method 'not measured'
_exptl_crystal_description needle
_exptl_crystal_F_000 4216
_exptl_crystal_size_max 0.25
_exptl_crystal_size_mid 0.17
_exptl_crystal_size_min 0.14
_refine_diff_density_max 0.798
_refine_diff_density_min -1.048
_refine_diff_density_rms 0.191
_refine_ls_extinction_method none
_refine_ls_goodness_of_fit_ref 1.173
_refine_ls_hydrogen_treatment mixed
_refine_ls_matrix_type full
_refine_ls_number_parameters 443
_refine_ls_number_reflns 8713
_refine_ls_number_restraints 0
_refine_ls_restrained_S_all 1.173
_refine_ls_R_factor_all 0.0963
_refine_ls_R_factor_gt 0.0679
_refine_ls_shift/su_max 0.001
_refine_ls_shift/su_mean 0.000
_refine_ls_structure_factor_coef Fsqd
_refine_ls_weighting_details 'calc w=1/[\s^2^(Fo^2^)+(0.0000P)^2^+84.3232P] where P=(Fo^2^+2Fc^2^)/3'
_refine_ls_weighting_scheme calc
_refine_ls_wR_factor_gt 0.1111
_refine_ls_wR_factor_ref 0.1235
_reflns_number_gt 6649
_reflns_number_total 8713
_reflns_threshold_expression >2sigma(I)
_cod_data_source_file om400649c_si_001.cif
_cod_data_source_block compound[(SbI)2][SbF6]
_cod_original_sg_symbol_H-M 'P b c a '
_cod_database_code 4081599

loop_
_symmetry_equiv_pos_as_xyz
'x, y, z'
'-x+1/2, -y, z+1/2'
'x+1/2, -y+1/2, -z'
'-x, y+1/2, -z+1/2'
'-x, -y, -z'
'x-1/2, y, -z-1/2'
'-x-1/2, y-1/2, z'
'x, -y-1/2, z-1/2'

loop_
_atom_site_label
_atom_site_type_symbol
_atom_site_fract_x
_atom_site_fract_y
_atom_site_fract_z
_atom_site_U_iso_or_equiv
_atom_site_adp_type
_atom_site_occupancy
_atom_site_symmetry_multiplicity
_atom_site_calc_flag
_atom_site_refinement_flags
Sb1 Sb 0.02886(3) 0.46330(3) 0.09068(2) 0.02735(13) Uani 1 1 d .
Sb2 Sb 0.44703(3) 0.24879(3) 0.36696(2) 0.03230(14) Uani 1 1 d .
I1 I 0.02896(4) 0.59814(3) 0.04345(2) 0.04212(16) Uani 1 1 d .
P1 P 0.15443(11) 0.47421(10) 0.16086(8) 0.0239(4) Uani 1 1 d .
P2 P 0.20139(11) 0.39241(10) 0.05184(8) 0.0234(4) Uani 1 1 d .
Si1 Si 0.01160(13) 0.54036(12) 0.21984(9) 0.0309(5) Uani 1 1 d .
Si2 Si 0.16447(14) 0.27204(12) -0.03295(10) 0.0363(6) Uani 1 1 d .
N1 N 0.0664(3) 0.4968(3) 0.1702(2) 0.0253(14) Uani 1 1 d .
N2 N 0.1535(4) 0.3280(3) 0.0260(3) 0.0261(14) Uani 1 1 d .
Cl1 Cl 0.5351(2) 0.04115(19) 0.4560(2) 0.1093(13) Uani 1 1 d .
F1 F 0.4679(3) 0.2845(3) 0.2960(2) 0.0637(16) Uani 1 1 d .
F2 F 0.5049(4) 0.1703(3) 0.3519(3) 0.0717(19) Uani 1 1 d .
F3 F 0.3908(4) 0.3285(3) 0.3820(3) 0.0718(18) Uani 1 1 d .
F4 F 0.4278(3) 0.2148(3) 0.4386(2) 0.0610(16) Uani 1 1 d .
F5 F 0.5333(3) 0.2942(3) 0.3938(2) 0.0682(18) Uani 1 1 d .
F6 F 0.3615(3) 0.2053(3) 0.3392(3) 0.0674(18) Uani 1 1 d .
C1 C 0.1826(4) 0.4130(4) 0.2141(3) 0.0278(17) Uani 1 1 d .
C2 C 0.1305(5) 0.3637(4) 0.2316(4) 0.0353(19) Uani 1 1 d .
H2 H 0.0822 0.3636 0.2164 0.042 Uiso 1 1 calc R
C3 C 0.1502(5) 0.3148(5) 0.2715(4) 0.045(2) Uani 1 1 d .
H3 H 0.1147 0.2827 0.2840 0.054 Uiso 1 1 calc R
C4 C 0.2222(6) 0.3133(5) 0.2928(4) 0.047(2) Uani 1 1 d .
H4 H 0.2354 0.2800 0.3196 0.056 Uiso 1 1 calc R
C5 C 0.2748(5) 0.3607(5) 0.2748(4) 0.044(2) Uani 1 1 d .
H5 H 0.3237 0.3593 0.2889 0.053 Uiso 1 1 calc R
C6 C 0.2550(5) 0.4105(4) 0.2357(3) 0.037(2) Uani 1 1 d .
H6 H 0.2907 0.4428 0.2237 0.044 Uiso 1 1 calc R
C7 C 0.2178(4) 0.5469(4) 0.1691(3) 0.0250(16) Uani 1 1 d .
C8 C 0.2267(5) 0.5784(4) 0.2209(3) 0.0324(19) Uani 1 1 d .
H8 H 0.1995 0.5620 0.2517 0.039 Uiso 1 1 calc R
C9 C 0.2753(5) 0.6336(4) 0.2279(4) 0.044(2) Uani 1 1 d .
H9 H 0.2788 0.6561 0.2625 0.053 Uiso 1 1 calc R
C10 C 0.3184(5) 0.6552(4) 0.1834(5) 0.046(2) Uani 1 1 d .
H10 H 0.3533 0.6908 0.1883 0.055 Uiso 1 1 calc R
C11 C 0.3104(5) 0.6246(4) 0.1316(5) 0.046(2) Uani 1 1 d .
H11 H 0.3395 0.6401 0.1015 0.055 Uiso 1 1 calc R
C12 C 0.2597(4) 0.5711(4) 0.1235(3) 0.0321(18) Uani 1 1 d .
H12 H 0.2535 0.5514 0.0879 0.039 Uiso 1 1 calc R
C13 C 0.2811(4) 0.3617(4) 0.0917(3) 0.0274(17) Uani 1 1 d .
C14 C 0.3450(4) 0.4018(5) 0.0993(4) 0.041(2) Uani 1 1 d .
H14 H 0.3477 0.4459 0.0831 0.049 Uiso 1 1 calc R
C15 C 0.4047(5) 0.3772(5) 0.1307(4) 0.052(3) Uani 1 1 d .
H15 H 0.4479 0.4042 0.1351 0.062 Uiso 1 1 calc R
C16 C 0.4001(6) 0.3126(5) 0.1554(4) 0.057(3) Uani 1 1 d .
H16 H 0.4400 0.2961 0.1772 0.068 Uiso 1 1 calc R
C17 C 0.3370(6) 0.2722(5) 0.1483(4) 0.055(3) Uani 1 1 d .
H17 H 0.3344 0.2284 0.1649 0.066 Uiso 1 1 calc R
C18 C 0.2780(5) 0.2963(4) 0.1168(4) 0.041(2) Uani 1 1 d .
H18 H 0.2354 0.2687 0.1122 0.049 Uiso 1 1 calc R
C19 C 0.2397(4) 0.4389(4) -0.0076(3) 0.0265(17) Uani 1 1 d .
C20 C 0.3046(5) 0.4161(4) -0.0345(3) 0.036(2) Uani 1 1 d .
H20 H 0.3317 0.3786 -0.0201 0.043 Uiso 1 1 calc R
C21 C 0.3291(5) 0.4498(5) -0.0832(4) 0.045(2) Uani 1 1 d .
H21 H 0.3722 0.4344 -0.1017 0.054 Uiso 1 1 calc R
C22 C 0.2894(5) 0.5058(5) -0.1038(4) 0.044(2) Uani 1 1 d .
H22 H 0.3059 0.5282 -0.1364 0.053 Uiso 1 1 calc R
C23 C 0.2259(5) 0.5290(4) -0.0768(3) 0.038(2) Uani 1 1 d .
H23 H 0.1996 0.5672 -0.0909 0.046 Uiso 1 1 calc R
C24 C 0.2012(5) 0.4960(4) -0.0291(3) 0.0305(18) Uani 1 1 d .
H24 H 0.1581 0.5120 -0.0109 0.037 Uiso 1 1 calc R
C25 C 0.1447(4) 0.4422(4) 0.0936(3) 0.0261(16) Uani 1 1 d .
C26 C 0.0202(6) 0.6352(4) 0.2116(4) 0.046(2) Uani 1 1 d .
H26A H 0.0713 0.6491 0.2188 0.068 Uiso 1 1 calc R
H26B H -0.0128 0.6581 0.2378 0.068 Uiso 1 1 calc R
H26C H 0.0065 0.6481 0.1738 0.068 Uiso 1 1 calc R
C27 C 0.0378(7) 0.5136(5) 0.2923(4) 0.061(3) Uani 1 1 d .
H27A H 0.0357 0.4637 0.2953 0.091 Uiso 1 1 calc R
H27B H 0.0032 0.5339 0.3188 0.091 Uiso 1 1 calc R
H27C H 0.0880 0.5293 0.3005 0.091 Uiso 1 1 calc R
C28 C -0.0858(5) 0.5136(6) 0.2039(5) 0.062(3) Uani 1 1 d .
H28A H -0.1012 0.5337 0.1687 0.093 Uiso 1 1 calc R
H28B H -0.1187 0.5295 0.2334 0.093 Uiso 1 1 calc R
H28C H -0.0883 0.4637 0.2014 0.093 Uiso 1 1 calc R
C29 C 0.0804(5) 0.2142(5) -0.0311(5) 0.055(3) Uani 1 1 d .
H29A H 0.0775 0.1916 0.0049 0.083 Uiso 1 1 calc R
H29B H 0.0845 0.1797 -0.0603 0.083 Uiso 1 1 calc R
H29C H 0.0357 0.2416 -0.0371 0.083 Uiso 1 1 calc R
C30 C 0.2501(6) 0.2199(5) -0.0241(5) 0.061(3) Uani 1 1 d .
H30A H 0.2932 0.2502 -0.0228 0.091 Uiso 1 1 calc R
H30B H 0.2551 0.1883 -0.0554 0.091 Uiso 1 1 calc R
H30C H 0.2470 0.1938 0.0103 0.091 Uiso 1 1 calc R
C31 C 0.1662(5) 0.3223(5) -0.1001(3) 0.045(2) Uani 1 1 d .
H31A H 0.1370 0.3641 -0.0958 0.067 Uiso 1 1 calc R
H31B H 0.1453 0.2944 -0.1298 0.067 Uiso 1 1 calc R
H31C H 0.2173 0.3343 -0.1092 0.067 Uiso 1 1 calc R
C32 C 0.5125(16) 0.0419(10) 0.5153(10) 0.073(7) Uani 0.50 1 d P
H2A H 0.117(5) 0.313(4) 0.041(4) 0.04(3) Uiso 1 1 d .

loop_
_atom_site_aniso_label
_atom_site_aniso_U_11
_atom_site_aniso_U_22
_atom_site_aniso_U_33
_atom_site_aniso_U_23
_atom_site_aniso_U_13
_atom_site_aniso_U_12
Sb1 0.0251(2) 0.0341(3) 0.0229(3) -0.0037(2) -0.0030(2) 0.0016(2)
Sb2 0.0284(3) 0.0334(3) 0.0352(3) -0.0006(2) -0.0024(2) -0.0037(2)
I1 0.0606(4) 0.0370(3) 0.0287(3) -0.0009(2) -0.0036(3) 0.0185(3)
P1 0.0258(10) 0.0249(10) 0.0211(10) 0.0007(8) -0.0028(8) -0.0023(8)
P2 0.0258(10) 0.0220(9) 0.0225(10) 0.0010(8) 0.0018(8) 0.0032(8)
Si1 0.0353(13) 0.0315(12) 0.0259(12) -0.0026(9) 0.0053(9) -0.0006(10)
Si2 0.0409(13) 0.0292(12) 0.0389(14) -0.0111(10) 0.0083(11) -0.0014(10)
N1 0.028(3) 0.029(3) 0.019(3) 0.002(3) -0.002(3) -0.003(3)
N2 0.023(3) 0.024(3) 0.031(4) -0.002(3) 0.003(3) -0.003(3)
Cl1 0.104(3) 0.075(2) 0.148(4) -0.015(3) 0.001(3) 0.013(2)
F1 0.063(4) 0.086(4) 0.042(3) 0.010(3) 0.005(3) -0.019(3)
F2 0.077(4) 0.066(4) 0.072(4) -0.017(3) -0.004(3) 0.032(3)
F3 0.091(5) 0.056(4) 0.069(4) -0.002(3) 0.000(4) 0.031(3)
F4 0.052(3) 0.079(4) 0.051(4) 0.027(3) 0.003(3) -0.001(3)
F5 0.060(4) 0.084(4) 0.060(4) 0.000(3) -0.019(3) -0.038(3)
F6 0.045(3) 0.081(4) 0.077(4) 0.011(3) -0.022(3) -0.027(3)
C1 0.033(4) 0.020(4) 0.030(4) 0.000(3) -0.005(3) 0.000(3)
C2 0.036(5) 0.033(4) 0.037(5) 0.004(4) -0.010(4) -0.005(4)
C3 0.047(6) 0.036(5) 0.053(6) 0.011(4) -0.003(5) -0.007(4)
C4 0.061(6) 0.043(5) 0.036(5) 0.011(4) -0.012(5) 0.005(5)
C5 0.042(5) 0.042(5) 0.049(6) 0.005(4) -0.017(4) 0.002(4)
C6 0.041(5) 0.040(5) 0.029(4) 0.009(4) -0.010(4) -0.008(4)
C7 0.023(4) 0.020(4) 0.032(4) 0.002(3) -0.005(3) 0.002(3)
C8 0.040(5) 0.037(5) 0.020(4) -0.001(3) -0.009(3) -0.010(4)
C9 0.052(6) 0.032(5) 0.049(6) -0.002(4) -0.014(5) -0.007(4)
C10 0.039(5) 0.025(4) 0.075(7) 0.006(5) -0.011(5) -0.008(4)
C11 0.035(5) 0.030(5) 0.072(7) 0.002(5) 0.008(5) -0.002(4)
C12 0.036(4) 0.030(4) 0.030(4) 0.003(3) 0.003(4) 0.002(4)
C13 0.023(4) 0.036(4) 0.022(4) 0.002(3) -0.003(3) 0.004(3)
C14 0.027(4) 0.036(5) 0.060(6) 0.013(4) -0.004(4) -0.005(4)
C15 0.031(5) 0.057(6) 0.067(7) 0.008(5) -0.013(5) -0.003(4)
C16 0.047(6) 0.062(7) 0.062(7) 0.025(5) -0.021(5) 0.012(5)
C17 0.058(6) 0.045(6) 0.062(7) 0.023(5) -0.015(5) 0.002(5)
C18 0.029(4) 0.037(5) 0.057(6) 0.019(4) -0.003(4) -0.003(4)
C19 0.028(4) 0.026(4) 0.025(4) 0.004(3) 0.007(3) -0.004(3)
C20 0.033(5) 0.040(5) 0.034(5) 0.002(4) 0.008(4) 0.009(4)
C21 0.044(5) 0.046(5) 0.045(6) 0.007(4) 0.019(4) 0.007(4)
C22 0.052(6) 0.039(5) 0.042(5) 0.011(4) 0.018(4) -0.005(4)
C23 0.050(5) 0.035(5) 0.030(5) 0.011(4) -0.005(4) -0.004(4)
C24 0.036(4) 0.026(4) 0.029(4) -0.002(3) 0.001(4) 0.001(3)
C25 0.023(4) 0.026(4) 0.029(4) 0.000(3) 0.001(3) 0.003(3)
C26 0.067(7) 0.039(5) 0.032(5) -0.006(4) 0.004(5) 0.009(5)
C27 0.090(9) 0.059(6) 0.033(5) 0.006(5) 0.012(5) 0.011(6)
C28 0.035(5) 0.065(7) 0.087(9) -0.025(6) 0.015(5) -0.003(5)
C29 0.051(6) 0.036(5) 0.079(8) -0.023(5) 0.013(5) -0.013(5)
C30 0.061(7) 0.054(6) 0.068(7) -0.007(6) 0.021(6) 0.016(5)
C31 0.057(6) 0.053(6) 0.025(5) -0.017(4) 0.002(4) 0.007(5)
C32 0.13(2) 0.033(11) 0.060(15) -0.013(10) 0.003(15) -0.019(13)

loop_
_atom_type_symbol
_atom_type_description
_atom_type_scat_dispersion_real
_atom_type_scat_dispersion_imag
_atom_type_scat_source
C C 0.0033 0.0016 'International Tables Vol C Tables 4.2.6.8 and 6.1.1.4'
H H 0.0000 0.0000 'International Tables Vol C Tables 4.2.6.8 and 6.1.1.4'
P P 0.1023 0.0942 'International Tables Vol C Tables 4.2.6.8 and 6.1.1.4'
N N 0.0061 0.0033 'International Tables Vol C Tables 4.2.6.8 and 6.1.1.4'
Si Si 0.0817 0.0704 'International Tables Vol C Tables 4.2.6.8 and 6.1.1.4'
Sb Sb -0.5866 1.5461 'International Tables Vol C Tables 4.2.6.8 and 6.1.1.4'
F F 0.0171 0.0103 'International Tables Vol C Tables 4.2.6.8 and 6.1.1.4'
I I -0.4742 1.8119 'International Tables Vol C Tables 4.2.6.8 and 6.1.1.4'
Cl Cl 0.1484 0.1585 'International Tables Vol C Tables 4.2.6.8 and 6.1.1.4'

loop_
_geom_angle_atom_site_label_1
_geom_angle_atom_site_label_2
_geom_angle_atom_site_label_3
_geom_angle
_geom_angle_site_symmetry_1
_geom_angle_site_symmetry_3
C25 Sb1 N1 73.6(3) . .
C25 Sb1 P1 37.9(2) . .
N1 Sb1 P1 35.69(17) . .
C25 Sb1 I1 101.0(2) . .
N1 Sb1 I1 94.37(16) . .
P1 Sb1 I1 99.67(4) . .
F4 Sb2 F6 90.9(3) . .
F4 Sb2 F1 178.6(3) . .
F6 Sb2 F1 90.4(3) . .
F4 Sb2 F2 89.6(3) . .
F6 Sb2 F2 91.1(3) . .
F1 Sb2 F2 90.9(3) . .
F4 Sb2 F3 90.9(3) . .
F6 Sb2 F3 90.0(3) . .
F1 Sb2 F3 88.7(3) . .
F2 Sb2 F3 178.8(3) . .
F4 Sb2 F5 90.2(3) . .
F6 Sb2 F5 178.7(3) . .
F1 Sb2 F5 88.4(3) . .
F2 Sb2 F5 89.4(3) . .
F3 Sb2 F5 89.4(3) . .
N1 P1 C25 97.1(3) . .
N1 P1 C1 110.1(3) . .
C25 P1 C1 116.6(4) . .
N1 P1 C7 112.1(3) . .
C25 P1 C7 116.1(4) . .
C1 P1 C7 104.8(3) . .
N1 P1 Sb1 48.5(2) . .
C25 P1 Sb1 48.6(2) . .
C1 P1 Sb1 126.4(3) . .
C7 P1 Sb1 128.4(2) . .
N2 P2 C25 109.7(4) . .
N2 P2 C19 106.2(4) . .
C25 P2 C19 113.6(4) . .
N2 P2 C13 111.2(4) . .
C25 P2 C13 110.0(4) . .
C19 P2 C13 106.1(4) . .
N1 Si1 C26 110.9(4) . .
N1 Si1 C28 104.6(4) . .
C26 Si1 C28 109.4(5) . .
N1 Si1 C27 110.8(4) . .
C26 Si1 C27 110.6(5) . .
C28 Si1 C27 110.4(5) . .
N2 Si2 C30 109.4(4) . .
N2 Si2 C29 104.7(4) . .
C30 Si2 C29 109.7(5) . .
N2 Si2 C31 111.2(4) . .
C30 Si2 C31 111.5(5) . .
C29 Si2 C31 110.0(5) . .
P1 N1 Si1 138.7(4) . .
P1 N1 Sb1 95.8(3) . .
Si1 N1 Sb1 125.2(3) . .
P2 N2 Si2 134.6(4) . .
P2 N2 H2A 122(6) . .
Si2 N2 H2A 103(6) . .
C32 Cl1 C32 63.2(12) . 5_656
C6 C1 C2 119.1(7) . .
C6 C1 P1 122.8(6) . .
C2 C1 P1 118.1(6) . .
C3 C2 C1 120.0(8) . .
C3 C2 H2 120.0 . .
C1 C2 H2 120.0 . .
C4 C3 C2 120.3(9) . .
C4 C3 H3 119.8 . .
C2 C3 H3 119.8 . .
C5 C4 C3 120.1(8) . .
C5 C4 H4 119.9 . .
C3 C4 H4 119.9 . .
C4 C5 C6 119.8(8) . .
C4 C5 H5 120.1 . .
C6 C5 H5 120.1 . .
C5 C6 C1 120.6(8) . .
C5 C6 H6 119.7 . .
C1 C6 H6 119.7 . .
C8 C7 C12 119.0(7) . .
C8 C7 P1 120.5(6) . .
C12 C7 P1 120.5(6) . .
C9 C8 C7 121.0(8) . .
C9 C8 H8 119.5 . .
C7 C8 H8 119.5 . .
C10 C9 C8 119.4(9) . .
C10 C9 H9 120.3 . .
C8 C9 H9 120.3 . .
C9 C10 C11 120.4(8) . .
C9 C10 H10 119.8 . .
C11 C10 H10 119.8 . .
C10 C11 C12 120.7(9) . .
C10 C11 H11 119.6 . .
C12 C11 H11 119.6 . .
C11 C12 C7 119.3(8) . .
C11 C12 H12 120.4 . .
C7 C12 H12 120.4 . .
C14 C13 C18 118.6(7) . .
C14 C13 P2 122.0(6) . .
C18 C13 P2 119.3(6) . .
C15 C14 C13 120.7(8) . .
C15 C14 H14 119.6 . .
C13 C14 H14 119.6 . .
C16 C15 C14 119.6(9) . .
C16 C15 H15 120.2 . .
C14 C15 H15 120.2 . .
C17 C16 C15 120.3(9) . .
C17 C16 H16 119.8 . .
C15 C16 H16 119.8 . .
C18 C17 C16 120.2(9) . .
C18 C17 H17 119.9 . .
C16 C17 H17 119.9 . .
C17 C18 C13 120.6(8) . .
C17 C18 H18 119.7 . .
C13 C18 H18 119.7 . .
C20 C19 C24 119.2(7) . .
C20 C19 P2 121.2(6) . .
C24 C19 P2 119.5(6) . .
C19 C20 C21 119.6(8) . .
C19 C20 H20 120.2 . .
C21 C20 H20 120.2 . .
C22 C21 C20 119.9(8) . .
C22 C21 H21 120.0 . .
C20 C21 H21 120.0 . .
C23 C22 C21 120.5(8) . .
C23 C22 H22 119.7 . .
C21 C22 H22 119.7 . .
C24 C23 C22 120.0(8) . .
C24 C23 H23 120.0 . .
C22 C23 H23 120.0 . .
C23 C24 C19 120.8(8) . .
C23 C24 H24 119.6 . .
C19 C24 H24 119.6 . .
P2 C25 P1 132.9(5) . .
P2 C25 Sb1 131.9(4) . .
P1 C25 Sb1 93.5(3) . .
Si1 C26 H26A 109.5 . .
Si1 C26 H26B 109.5 . .
H26A C26 H26B 109.5 . .
Si1 C26 H26C 109.5 . .
H26A C26 H26C 109.5 . .
H26B C26 H26C 109.5 . .
Si1 C27 H27A 109.5 . .
Si1 C27 H27B 109.5 . .
H27A C27 H27B 109.5 . .
Si1 C27 H27C 109.5 . .
H27A C27 H27C 109.5 . .
H27B C27 H27C 109.5 . .
Si1 C28 H28A 109.5 . .
Si1 C28 H28B 109.5 . .
H28A C28 H28B 109.5 . .
Si1 C28 H28C 109.5 . .
H28A C28 H28C 109.5 . .
H28B C28 H28C 109.5 . .
Si2 C29 H29A 109.5 . .
Si2 C29 H29B 109.5 . .
H29A C29 H29B 109.5 . .
Si2 C29 H29C 109.5 . .
H29A C29 H29C 109.5 . .
H29B C29 H29C 109.5 . .
Si2 C30 H30A 109.5 . .
Si2 C30 H30B 109.5 . .
H30A C30 H30B 109.5 . .
Si2 C30 H30C 109.5 . .
H30A C30 H30C 109.5 . .
H30B C30 H30C 109.5 . .
Si2 C31 H31A 109.5 . .
Si2 C31 H31B 109.5 . .
H31A C31 H31B 109.5 . .
Si2 C31 H31C 109.5 . .
H31A C31 H31C 109.5 . .
H31B C31 H31C 109.5 . .
Cl1 C32 C32 71.0(15) . 5_656
Cl1 C32 Cl1 116.8(12) . 5_656
C32 C32 Cl1 45.8(11) 5_656 5_656

loop_
_geom_bond_atom_site_label_1
_geom_bond_atom_site_label_2
_geom_bond_distance
_geom_bond_site_symmetry_2
Sb1 C25 2.095(7) .
Sb1 N1 2.099(6) .
Sb1 P1 2.788(2) .
Sb1 I1 2.8176(8) .
Sb2 F4 1.851(5) .
Sb2 F6 1.853(5) .
Sb2 F1 1.854(5) .
Sb2 F2 1.856(5) .
Sb2 F3 1.860(6) .
Sb2 F5 1.871(5) .
P1 N1 1.635(6) .
P1 C25 1.717(8) .
P1 C1 1.796(8) .
P1 C7 1.800(7) .
P2 N2 1.620(7) .
P2 C25 1.704(7) .
P2 C19 1.800(7) .
P2 C13 1.800(7) .
Si1 N1 1.741(6) .
Si1 C26 1.836(9) .
Si1 C28 1.841(10) .
Si1 C27 1.853(9) .
Si2 N2 1.772(7) .
Si2 C30 1.831(10) .
Si2 C29 1.859(9) .
Si2 C31 1.861(9) .
N2 H2A 0.79(8) .
Cl1 C32 1.46(2) .
Cl1 C32 1.93(2) 5_656
C1 C6 1.383(11) .
C1 C2 1.385(11) .
C2 C3 1.376(11) .
C2 H2 0.9300 .
C3 C4 1.374(13) .
C3 H3 0.9300 .
C4 C5 1.371(12) .
C4 H4 0.9300 .
C5 C6 1.375(11) .
C5 H5 0.9300 .
C6 H6 0.9300 .
C7 C8 1.380(10) .
C7 C12 1.391(10) .
C8 C9 1.374(11) .
C8 H8 0.9300 .
C9 C10 1.367(13) .
C9 H9 0.9300 .
C10 C11 1.368(13) .
C10 H10 0.9300 .
C11 C12 1.379(11) .
C11 H11 0.9300 .
C12 H12 0.9300 .
C13 C14 1.381(11) .
C13 C18 1.389(11) .
C14 C15 1.379(12) .
C14 H14 0.9300 .
C15 C16 1.373(13) .
C15 H15 0.9300 .
C16 C17 1.371(13) .
C16 H16 0.9300 .
C17 C18 1.365(12) .
C17 H17 0.9300 .
C18 H18 0.9300 .
C19 C20 1.387(10) .
C19 C24 1.388(10) .
C20 C21 1.392(11) .
C20 H20 0.9300 .
C21 C22 1.374(12) .
C21 H21 0.9300 .
C22 C23 1.370(12) .
C22 H22 0.9300 .
C23 C24 1.369(11) .
C23 H23 0.9300 .
C24 H24 0.9300 .
C26 H26A 0.9600 .
C26 H26B 0.9600 .
C26 H26C 0.9600 .
C27 H27A 0.9600 .
C27 H27B 0.9600 .
C27 H27C 0.9600 .
C28 H28A 0.9600 .
C28 H28B 0.9600 .
C28 H28C 0.9600 .
C29 H29A 0.9600 .
C29 H29B 0.9600 .
C29 H29C 0.9600 .
C30 H30A 0.9600 .
C30 H30B 0.9600 .
C30 H30C 0.9600 .
C31 H31A 0.9600 .
C31 H31B 0.9600 .
C31 H31C 0.9600 .
C32 C32 1.82(4) 5_656
C32 Cl1 1.93(2) 5_656
